data_7207104
loop_
_publ_author_name
'Tan, Xin'
'Zhan, Jixian'
'Zhang, Jianyong'
'Jiang, Long'
'Pan, Mei'
'Su, Cheng-Yong'

_publ_section_title
;
 Axially chiral metal--organic frameworks produced from spontaneous
 resolution with an achiral pyridyl dicarboxylate ligand
;
_journal_issue 1
_journal_name_full CrystEngComm
_journal_page_first 63
_journal_paper_doi 10.1039/c1ce05995e
_journal_volume 14
_journal_year 2012
_chemical_formula_moiety 'C13 H11 Cd N O6'
_chemical_formula_sum 'C13 H11 Cd N O6'
_chemical_formula_weight 389.63
_chemical_name_systematic
;
?
;
_space_group_IT_number 169
_symmetry_cell_setting hexagonal
_symmetry_space_group_name_Hall 'P 61'
_symmetry_space_group_name_H-M 'P 61'
_atom_sites_solution_hydrogens geom
_atom_sites_solution_primary direct
_atom_sites_solution_secondary difmap
_audit_creation_method SHELXL-97
_cell_angle_alpha 90.00
_cell_angle_beta 90.00
_cell_angle_gamma 120.00
_cell_formula_units_Z 6
_cell_length_a 10.5544(2)
_cell_length_b 10.5544(2)
_cell_length_c 20.4446(6)
_cell_measurement_reflns_used 1206
_cell_measurement_temperature 298(2)
_cell_measurement_theta_max 28.5
_cell_measurement_theta_min 2.78
_cell_volume 1972.32(8)
_computing_data_reduction 'Bruker SAINT'
_computing_structure_refinement 'SHELXL-97 (Sheldrick, 1997)'
_computing_structure_solution 'SHELXS-97 (Sheldrick, 1990)'
_diffrn_ambient_temperature 298(2)
_diffrn_measured_fraction_theta_full 0.993
_diffrn_measured_fraction_theta_max 0.993
_diffrn_radiation_monochromator graphite
_diffrn_radiation_source 'fine-focus sealed tube'
_diffrn_radiation_type MoK\a
_diffrn_radiation_wavelength 0.71073
_diffrn_reflns_av_R_equivalents 0.0207
_diffrn_reflns_av_sigmaI/netI 0.0280
_diffrn_reflns_limit_h_max 13
_diffrn_reflns_limit_h_min -7
_diffrn_reflns_limit_k_max 13
_diffrn_reflns_limit_k_min -13
_diffrn_reflns_limit_l_max 24
_diffrn_reflns_limit_l_min -26
_diffrn_reflns_number 7819
_diffrn_reflns_theta_full 27.41
_diffrn_reflns_theta_max 27.41
_diffrn_reflns_theta_min 2.99
_exptl_absorpt_coefficient_mu 1.689
_exptl_absorpt_correction_T_max 0.8493
_exptl_absorpt_correction_T_min 0.7288
_exptl_absorpt_correction_type multi-scan
_exptl_absorpt_process_details SADABS
_exptl_crystal_colour colourless
_exptl_crystal_density_diffrn 1.968
_exptl_crystal_density_method 'not measured'
_exptl_crystal_description block
_exptl_crystal_F_000 1152
_exptl_crystal_size_max 0.20
_exptl_crystal_size_mid 0.10
_exptl_crystal_size_min 0.10
_refine_diff_density_max 0.275
_refine_diff_density_min -0.245
_refine_diff_density_rms 0.054
_refine_ls_abs_structure_details 'Flack H D (1983), Acta Cryst. A39, 876-881'
_refine_ls_abs_structure_Flack -0.026(16)
_refine_ls_extinction_method none
_refine_ls_goodness_of_fit_ref 1.047
_refine_ls_hydrogen_treatment constr
_refine_ls_matrix_type full
_refine_ls_number_parameters 190
_refine_ls_number_reflns 2933
_refine_ls_number_restraints 1
_refine_ls_restrained_S_all 1.047
_refine_ls_R_factor_all 0.0207
_refine_ls_R_factor_gt 0.0177
_refine_ls_shift/su_max 0.000
_refine_ls_shift/su_mean 0.000
_refine_ls_structure_factor_coef Fsqd
_refine_ls_weighting_details 'calc w=1/[\s^2^(Fo^2^)+(0.0136P)^2^+0.0000P] where P=(Fo^2^+2Fc^2^)/3'
_refine_ls_weighting_scheme calc
_refine_ls_wR_factor_gt 0.0337
_refine_ls_wR_factor_ref 0.0346
_reflns_number_gt 2759
_reflns_number_total 2933
_reflns_threshold_expression >2sigma(I)
_cod_data_source_file c1ce05995e.txt
_cod_data_source_block P-Cd
_cod_depositor_comments
;
The following automatic conversions were performed:

'_symmetry_cell_setting' value 'Hexagonal' changed to 'hexagonal'
according to /home/saulius/struct/CIF-dictionaries/cif_core.dic
dictionary named 'cif_core.dic' version 2.4.1 from 2010-06-29.

Automatic conversion script
Id: cif_fix_values 1715 2011-07-08 13:25:40Z adriana 
;
_cod_original_cell_volume 1972.31(8)
_cod_original_sg_symbol_Hall P61
_cod_original_sg_symbol_H-M P6(1)
_cod_database_code 7207104

loop_
_symmetry_equiv_pos_as_xyz
'x, y, z'
'-y, x-y, z+1/3'
'-x+y, -x, z+2/3'
'-x, -y, z+1/2'
'y, -x+y, z+5/6'
'x-y, x, z+1/6'

loop_
_atom_site_label
_atom_site_type_symbol
_atom_site_fract_x
_atom_site_fract_y
_atom_site_fract_z
_atom_site_U_iso_or_equiv
_atom_site_adp_type
_atom_site_occupancy
_atom_site_symmetry_multiplicity
_atom_site_calc_flag
_atom_site_refinement_flags
Cd1 Cd 1.445024(17) 0.206589(16) 1.031443(12) 0.02589(5) Uani 1 1 d .
O2W O 1.5172(2) 0.2437(2) 0.92256(9) 0.0476(5) Uani 1 1 d .
H2WA H 1.6066 0.2822 0.9116 0.071 Uiso 1 1 d R
H2WB H 1.4634 0.1838 0.8932 0.071 Uiso 1 1 d R
O1W O 1.3727(2) 0.1881(2) 1.13757(9) 0.0372(4) Uani 1 1 d .
H1WA H 1.2908 0.1834 1.1439 0.056 Uiso 1 1 d R
H1WB H 1.4367 0.2508 1.1632 0.056 Uiso 1 1 d R
O3 O 0.80774(19) 0.42305(18) 0.88528(8) 0.0369(4) Uani 1 1 d .
O4 O 1.04931(19) 0.52953(18) 0.87967(10) 0.0471(5) Uani 1 1 d .
N1 N 0.4117(2) -0.2534(2) 0.88828(9) 0.0276(4) Uani 1 1 d .
C1 C 1.0514(2) 0.1758(2) 0.96575(10) 0.0239(5) Uani 1 1 d .
C2 C 1.0491(2) 0.3015(2) 0.94784(10) 0.0260(5) Uani 1 1 d .
H2 H 1.1310 0.3929 0.9550 0.031 Uiso 1 1 calc R
C3 C 0.9247(2) 0.2912(2) 0.91924(10) 0.0234(4) Uani 1 1 d .
C4 C 0.8020(2) 0.1541(2) 0.90974(10) 0.0249(5) Uani 1 1 d .
H4 H 0.7182 0.1475 0.8914 0.030 Uiso 1 1 calc R
C5 C 0.8021(2) 0.0258(2) 0.92730(10) 0.0225(4) Uani 1 1 d .
C6 C 0.9288(2) 0.0390(2) 0.95505(10) 0.0239(5) Uani 1 1 d .
H6 H 0.9314 -0.0449 0.9666 0.029 Uiso 1 1 calc R
C7 C 0.6694(2) -0.1191(2) 0.91359(10) 0.0245(5) Uani 1 1 d .
C12 C 1.1907(3) 0.1902(3) 0.99337(11) 0.0259(5) Uani 1 1 d .
C8 C 0.5346(2) -0.1289(2) 0.90301(10) 0.0277(5) Uani 1 1 d .
H8 H 0.5295 -0.0438 0.9064 0.033 Uiso 1 1 calc R
C9 C 0.4177(3) -0.3769(3) 0.88516(11) 0.0329(5) Uani 1 1 d .
H9 H 0.3333 -0.4639 0.8746 0.039 Uiso 1 1 calc R
C10 C 0.5459(3) -0.3795(3) 0.89711(13) 0.0399(6) Uani 1 1 d .
H10 H 0.5466 -0.4672 0.8962 0.048 Uiso 1 1 calc R
O1 O 1.29443(17) 0.31556(18) 1.00820(7) 0.0327(4) Uani 1 1 d .
O2 O 1.20130(18) 0.07762(19) 0.99896(8) 0.0364(4) Uani 1 1 d .
C11 C 0.6720(3) -0.2497(3) 0.91029(11) 0.0336(5) Uani 1 1 d .
H11 H 0.7594 -0.2492 0.9170 0.040 Uiso 1 1 calc R
C13 C 0.9267(2) 0.4263(2) 0.89369(10) 0.0268(5) Uani 1 1 d .

loop_
_atom_site_aniso_label
_atom_site_aniso_U_11
_atom_site_aniso_U_22
_atom_site_aniso_U_33
_atom_site_aniso_U_23
_atom_site_aniso_U_13
_atom_site_aniso_U_12
Cd1 0.02091(8) 0.02055(8) 0.03837(8) -0.00432(8) -0.00581(7) 0.01199(7)
O2W 0.0308(11) 0.0569(13) 0.0400(10) -0.0078(9) 0.0002(8) 0.0106(9)
O1W 0.0301(10) 0.0420(11) 0.0411(9) -0.0093(8) -0.0019(8) 0.0191(9)
O3 0.0314(9) 0.0319(9) 0.0491(10) 0.0110(7) -0.0001(8) 0.0170(8)
O4 0.0307(10) 0.0221(9) 0.0789(14) 0.0088(9) -0.0020(10) 0.0061(8)
N1 0.0200(9) 0.0244(10) 0.0353(9) -0.0017(8) -0.0031(8) 0.0088(8)
C1 0.0215(11) 0.0267(12) 0.0245(10) -0.0017(9) -0.0016(9) 0.0128(10)
C2 0.0214(11) 0.0242(12) 0.0279(11) -0.0042(9) -0.0029(10) 0.0081(10)
C3 0.0218(11) 0.0224(11) 0.0247(10) -0.0008(9) -0.0007(9) 0.0102(9)
C4 0.0192(11) 0.0245(12) 0.0303(11) 0.0001(9) -0.0024(9) 0.0103(9)
C5 0.0208(11) 0.0216(11) 0.0239(9) -0.0010(9) -0.0003(8) 0.0098(9)
C6 0.0220(11) 0.0213(11) 0.0289(10) 0.0014(9) 0.0013(9) 0.0112(9)
C7 0.0213(11) 0.0231(11) 0.0275(11) 0.0004(9) -0.0008(9) 0.0099(10)
C12 0.0187(11) 0.0332(13) 0.0275(11) -0.0052(10) -0.0045(9) 0.0143(11)
C8 0.0237(11) 0.0211(12) 0.0383(12) -0.0017(10) -0.0022(10) 0.0112(10)
C9 0.0261(12) 0.0269(13) 0.0410(13) -0.0048(10) -0.0029(10) 0.0097(11)
C10 0.0371(15) 0.0239(13) 0.0608(16) -0.0071(12) -0.0051(13) 0.0170(12)
O1 0.0221(8) 0.0291(9) 0.0474(10) -0.0058(7) -0.0093(7) 0.0131(8)
O2 0.0268(9) 0.0291(9) 0.0565(10) -0.0103(8) -0.0140(8) 0.0162(8)
C11 0.0268(13) 0.0318(14) 0.0464(14) -0.0035(11) -0.0044(11) 0.0177(11)
C13 0.0261(12) 0.0192(11) 0.0307(11) -0.0015(9) -0.0032(10) 0.0080(10)

loop_
_atom_type_symbol
_atom_type_description
_atom_type_scat_dispersion_real
_atom_type_scat_dispersion_imag
_atom_type_scat_source
C C 0.0033 0.0016 'International Tables Vol C Tables 4.2.6.8 and 6.1.1.4'
H H 0.0000 0.0000 'International Tables Vol C Tables 4.2.6.8 and 6.1.1.4'
N N 0.0061 0.0033 'International Tables Vol C Tables 4.2.6.8 and 6.1.1.4'
O O 0.0106 0.0060 'International Tables Vol C Tables 4.2.6.8 and 6.1.1.4'
Cd Cd -0.8075 1.2024 'International Tables Vol C Tables 4.2.6.8 and 6.1.1.4'

loop_
_geom_angle_atom_site_label_1
_geom_angle_atom_site_label_2
_geom_angle_atom_site_label_3
_geom_angle
_geom_angle_site_symmetry_1
_geom_angle_site_symmetry_3
O4 Cd1 O1W 92.01(7) 6_645 .
O4 Cd1 N1 96.18(7) 6_645 6_655
O1W Cd1 N1 91.10(7) . 6_655
O4 Cd1 O2W 92.80(8) 6_645 .
O1W Cd1 O2W 175.02(7) . .
N1 Cd1 O2W 87.12(7) 6_655 .
O4 Cd1 O2 107.98(6) 6_645 .
O1W Cd1 O2 89.80(6) . .
N1 Cd1 O2 155.77(6) 6_655 .
O2W Cd1 O2 89.92(7) . .
O4 Cd1 O1 163.03(6) 6_645 .
O1W Cd1 O1 87.49(6) . .
N1 Cd1 O1 100.79(6) 6_655 .
O2W Cd1 O1 88.28(6) . .
O2 Cd1 O1 55.06(6) . .
O4 Cd1 C12 135.39(7) 6_645 .
O1W Cd1 C12 89.38(7) . .
N1 Cd1 C12 128.38(7) 6_655 .
O2W Cd1 C12 88.08(7) . .
O2 Cd1 C12 27.41(7) . .
O1 Cd1 C12 27.68(6) . .
Cd1 O2W H2WA 121.7 . .
Cd1 O2W H2WB 120.7 . .
H2WA O2W H2WB 109.8 . .
Cd1 O1W H1WA 116.0 . .
Cd1 O1W H1WB 114.8 . .
H1WA O1W H1WB 109.9 . .
C13 O4 Cd1 153.10(17) . 5_674
C9 N1 C8 118.1(2) . .
C9 N1 Cd1 124.19(15) . 5_564
C8 N1 Cd1 117.60(15) . 5_564
C2 C1 C6 119.9(2) . .
C2 C1 C12 118.9(2) . .
C6 C1 C12 121.1(2) . .
C1 C2 C3 120.2(2) . .
C1 C2 H2 119.9 . .
C3 C2 H2 119.9 . .
C2 C3 C4 119.5(2) . .
C2 C3 C13 120.3(2) . .
C4 C3 C13 120.00(19) . .
C3 C4 C5 121.2(2) . .
C3 C4 H4 119.4 . .
C5 C4 H4 119.4 . .
C6 C5 C4 118.2(2) . .
C6 C5 C7 122.6(2) . .
C4 C5 C7 119.14(19) . .
C1 C6 C5 121.0(2) . .
C1 C6 H6 119.5 . .
C5 C6 H6 119.5 . .
C8 C7 C11 116.3(2) . .
C8 C7 C5 120.4(2) . .
C11 C7 C5 123.3(2) . .
O2 C12 O1 122.0(2) . .
O2 C12 C1 118.9(2) . .
O1 C12 C1 119.1(2) . .
O2 C12 Cd1 58.68(11) . .
O1 C12 Cd1 63.42(11) . .
C1 C12 Cd1 174.34(15) . .
N1 C8 C7 124.2(2) . .
N1 C8 H8 117.9 . .
C7 C8 H8 117.9 . .
N1 C9 C10 122.1(2) . .
N1 C9 H9 118.9 . .
C10 C9 H9 118.9 . .
C11 C10 C9 118.8(2) . .
C11 C10 H10 120.6 . .
C9 C10 H10 120.6 . .
C12 O1 Cd1 88.90(13) . .
C12 O2 Cd1 93.90(14) . .
C10 C11 C7 120.3(2) . .
C10 C11 H11 119.8 . .
C7 C11 H11 119.8 . .
O4 C13 O3 125.8(2) . .
O4 C13 C3 115.2(2) . .
O3 C13 C3 118.8(2) . .

loop_
_geom_bond_atom_site_label_1
_geom_bond_atom_site_label_2
_geom_bond_distance
_geom_bond_site_symmetry_2
Cd1 O4 2.1864(17) 6_645
Cd1 O1W 2.2759(18) .
Cd1 N1 2.2989(19) 6_655
Cd1 O2W 2.3218(19) .
Cd1 O2 2.3259(16) .
Cd1 O1 2.4296(16) .
Cd1 C12 2.716(2) .
O2W H2WA 0.8500 .
O2W H2WB 0.8502 .
O1W H1WA 0.8500 .
O1W H1WB 0.8502 .
O3 C13 1.251(3) .
O4 C13 1.238(3) .
O4 Cd1 2.1864(17) 5_674
N1 C9 1.338(3) .
N1 C8 1.340(3) .
N1 Cd1 2.2989(19) 5_564
C1 C2 1.388(3) .
C1 C6 1.392(3) .
C1 C12 1.510(3) .
C2 C3 1.391(3) .
C2 H2 0.9300 .
C3 C4 1.391(3) .
C3 C13 1.509(3) .
C4 C5 1.402(3) .
C4 H4 0.9300 .
C5 C6 1.394(3) .
C5 C7 1.496(3) .
C6 H6 0.9300 .
C7 C8 1.390(3) .
C7 C11 1.395(3) .
C12 O2 1.253(3) .
C12 O1 1.262(3) .
C8 H8 0.9300 .
C9 C10 1.388(4) .
C9 H9 0.9300 .
C10 C11 1.377(4) .
C10 H10 0.9300 .
C11 H11 0.9300 .

loop_
_geom_hbond_atom_site_label_D
_geom_hbond_atom_site_label_H
_geom_hbond_atom_site_label_A
_geom_hbond_distance_DH
_geom_hbond_distance_HA
_geom_hbond_distance_DA
_geom_hbond_angle_DHA
_geom_hbond_site_symmetry_A
O1W H1WA O2 0.85 1.92 2.761(2) 170.9 6_545
O1W H1WB O3 0.85 1.84 2.688(2) 179.0 2_755
O2W H2WA O3 0.85 1.96 2.786(3) 163.0 1_655
O2W H2WB O1 0.85 1.95 2.792(3) 167.8 5_664
